data_7215629
loop_
_publ_author_name
'Yang, Jin'
'Ma, Jian-Fang'
'Liu, Ying-Ying'
'Batten, Stuart R.'

_publ_section_title
;
 Four-, and six-connected entangled frameworks based on flexible
 bis(imidazole) ligands and long dicarboxylate anions
;
_journal_coden_ASTM CRECF4
_journal_issue 1
_journal_name_full CrystEngComm
_journal_page_first 151
_journal_page_last 159
_journal_paper_doi 10.1039/b816356c
_journal_volume 11
_journal_year 2009
_chemical_formula_moiety 'C26 H22 Co N4 O4, 0.25(O4)'
_chemical_formula_sum 'C26 H24 Co N4 O5'
_chemical_formula_weight 531.42
_space_group_IT_number 13
_symmetry_cell_setting monoclinic
_symmetry_space_group_name_Hall '-P 2yc'
_symmetry_space_group_name_H-M 'P 1 2/c 1'
_atom_sites_solution_hydrogens geom
_atom_sites_solution_primary direct
_atom_sites_solution_secondary difmap
_audit_creation_method SHELXL-97
_cell_angle_alpha 90.00
_cell_angle_beta 95.999(4)
_cell_angle_gamma 90.00
_cell_formula_units_Z 2
_cell_length_a 12.999(3)
_cell_length_b 6.7152(14)
_cell_length_c 16.547(3)
_cell_measurement_reflns_used 2748
_cell_measurement_temperature 293(2)
_cell_measurement_theta_max 26.04
_cell_measurement_theta_min 3.03
_cell_volume 1436.5(5)
_computing_cell_refinement 'SMART (Bruker, 1998)'
_computing_data_collection 'SMART (Bruker, 1998)'
_computing_data_reduction 'SAINT (Bruker, 1998)'
_computing_molecular_graphics 'SHELXTL (Bruker, 1998)'
_computing_publication_material 'SHELXTL (Bruker, 1998)'
_computing_structure_refinement 'SHELXL97 (Sheldrick, 1997)'
_computing_structure_solution 'SHELXS97 (Sheldrick, 1997)'
_diffrn_ambient_temperature 293(2)
_diffrn_measured_fraction_theta_full 0.972
_diffrn_measured_fraction_theta_max 0.969
_diffrn_measurement_device_type 'Bruker APEX CCD area detector'
_diffrn_measurement_method '\f and \w scans'
_diffrn_radiation_monochromator graphite
_diffrn_radiation_source 'fine-focus sealed tube'
_diffrn_radiation_type MoK\a
_diffrn_radiation_wavelength 0.71073
_diffrn_reflns_av_R_equivalents 0.0845
_diffrn_reflns_av_sigmaI/netI 0.1223
_diffrn_reflns_limit_h_max 16
_diffrn_reflns_limit_h_min -9
_diffrn_reflns_limit_k_max 7
_diffrn_reflns_limit_k_min -8
_diffrn_reflns_limit_l_max 20
_diffrn_reflns_limit_l_min -20
_diffrn_reflns_number 7582
_diffrn_reflns_theta_full 25.00
_diffrn_reflns_theta_max 26.04
_diffrn_reflns_theta_min 3.03
_exptl_absorpt_coefficient_mu 0.636
_exptl_absorpt_correction_T_max 0.891
_exptl_absorpt_correction_T_min 0.865
_exptl_absorpt_correction_type multi-scan
_exptl_absorpt_process_details '(SAINT; Bruker, 1998)'
_exptl_crystal_colour pink
_exptl_crystal_density_diffrn 1.229
_exptl_crystal_density_method 'not measured'
_exptl_crystal_description block
_exptl_crystal_F_000 550
_exptl_crystal_size_max 0.22
_exptl_crystal_size_mid 0.19
_exptl_crystal_size_min 0.18
_refine_diff_density_max 1.014
_refine_diff_density_min -0.618
_refine_diff_density_rms 0.097
_refine_ls_extinction_method none
_refine_ls_goodness_of_fit_ref 1.033
_refine_ls_hydrogen_treatment constr
_refine_ls_matrix_type full
_refine_ls_number_parameters 186
_refine_ls_number_reflns 2748
_refine_ls_number_restraints 13
_refine_ls_restrained_S_all 1.037
_refine_ls_R_factor_all 0.1473
_refine_ls_R_factor_gt 0.0950
_refine_ls_shift/su_max 0.000
_refine_ls_shift/su_mean 0.000
_refine_ls_structure_factor_coef Fsqd
_refine_ls_weighting_details 'calc w=1/[\s^2^(Fo^2^)+(0.1077P)^2^+3.6704P] where P=(Fo^2^+2Fc^2^)/3'
_refine_ls_weighting_scheme calc
_refine_ls_wR_factor_gt 0.2125
_refine_ls_wR_factor_ref 0.2474
_reflns_number_gt 1802
_reflns_number_total 2748
_reflns_threshold_expression I>2\s(I)
_cod_duplicate_entry 7200483
_cod_data_source_file b816356c.txt
_cod_data_source_block compound-3
_cod_depositor_comments
;
 Updated bibliographic information.

 Antanas Vaitkus,
 2019-09-18

 Marked entry as a duplicate of entry 7200483.

 Antanas Vaitkus,
 2019-09-18
;
_cod_original_sg_symbol_H-M 'P 2/c'
_cod_database_code 7215629

loop_
_symmetry_equiv_pos_as_xyz
'x, y, z'
'-x, y, -z+1/2'
'-x, -y, -z'
'x, -y, z-1/2'

loop_
_atom_site_label
_atom_site_type_symbol
_atom_site_fract_x
_atom_site_fract_y
_atom_site_fract_z
_atom_site_U_iso_or_equiv
_atom_site_adp_type
_atom_site_occupancy
_atom_site_symmetry_multiplicity
_atom_site_calc_flag
_atom_site_refinement_flags
Co1 Co 0.0000 0.21765(17) 0.7500 0.0287(4) Uani 1 2 d S
N1 N -0.0716(4) 0.3969(8) 0.8254(3) 0.0428(14) Uani 1 1 d .
N2 N -0.1041(6) 0.6318(11) 0.9130(4) 0.069(2) Uani 1 1 d .
O1 O -0.1384(7) 0.1840(14) 0.6612(4) 0.130(4) Uani 1 1 d .
C2 C -0.2406(5) -0.1035(11) 0.6410(4) 0.0491(18) Uani 1 1 d .
O2 O -0.1131(8) -0.0333(11) 0.7488(6) 0.161(5) Uani 1 1 d .
C3 C -0.2533(7) -0.2996(13) 0.6610(5) 0.067(2) Uani 1 1 d .
H3 H -0.2127 -0.3530 0.7054 0.081 Uiso 1 1 calc R
C12 C 0.0009(8) 0.9075(13) 0.9749(5) 0.077(3) Uani 1 1 d D
H12A H 0.0242 0.9408 0.9227 0.093 Uiso 1 1 calc R
H12B H 0.0502 0.8144 1.0019 0.093 Uiso 1 1 calc R
C7 C -0.3027(7) -0.0292(13) 0.5756(5) 0.066(2) Uani 1 1 d .
H7 H -0.2947 0.1031 0.5607 0.079 Uiso 1 1 calc R
C5 C -0.3884(7) -0.3433(17) 0.5529(7) 0.084(3) Uani 1 1 d .
C1 C -0.1587(7) 0.0262(14) 0.6877(6) 0.068(3) Uani 1 1 d .
C10 C -0.0400(7) 0.5652(12) 0.8597(5) 0.067(2) Uani 1 1 d .
H10 H 0.0198 0.6313 0.8487 0.081 Uiso 1 1 calc R
C4 C -0.3237(8) -0.4177(14) 0.6176(6) 0.079(3) Uani 1 1 d .
H4 H -0.3284 -0.5512 0.6317 0.095 Uiso 1 1 calc R
C6 C -0.3766(7) -0.1443(17) 0.5312(6) 0.085(3) Uani 1 1 d .
H6 H -0.4179 -0.0899 0.4874 0.102 Uiso 1 1 calc R
C9 C -0.1815(8) 0.5039(13) 0.9115(7) 0.085(3) Uani 1 1 d .
H9 H -0.2381 0.5106 0.9415 0.102 Uiso 1 1 calc R
C11 C -0.1005(9) 0.8120(18) 0.9617(9) 0.131(5) Uani 1 1 d D
H11A H -0.1232 0.7800 1.0142 0.157 Uiso 1 1 calc R
H11B H -0.1493 0.9069 0.9354 0.157 Uiso 1 1 calc R
C8 C -0.1620(7) 0.3635(14) 0.8584(6) 0.081(3) Uani 1 1 d .
H8 H -0.2051 0.2551 0.8453 0.097 Uiso 1 1 calc R
O1W O -0.432(2) -0.314(5) 0.8037(19) 0.110(9) Uani 0.25 1 d PU
O2W O -0.437(2) -0.124(4) 0.3029(16) 0.091(8) Uani 0.25 1 d PU
C13' C -0.4799(19) -0.403(3) 0.4899(15) 0.058(5) Uani 0.50 1 d P
C13 C -0.4632(17) -0.517(5) 0.5253(13) 0.064(5) Uani 0.50 1 d P

loop_
_atom_site_aniso_label
_atom_site_aniso_U_11
_atom_site_aniso_U_22
_atom_site_aniso_U_33
_atom_site_aniso_U_23
_atom_site_aniso_U_13
_atom_site_aniso_U_12
Co1 0.0346(7) 0.0247(6) 0.0261(6) 0.000 -0.0005(4) 0.000
N1 0.045(3) 0.043(3) 0.042(3) -0.008(2) 0.012(3) -0.006(2)
N2 0.086(5) 0.058(4) 0.067(4) -0.027(4) 0.026(4) 0.002(4)
O1 0.191(9) 0.142(7) 0.063(4) -0.041(4) 0.042(5) -0.127(7)
C2 0.042(4) 0.056(5) 0.051(4) -0.017(4) 0.011(3) -0.008(3)
O2 0.193(10) 0.065(5) 0.190(9) -0.057(5) -0.136(8) 0.032(5)
C3 0.080(6) 0.052(5) 0.070(5) -0.015(4) 0.012(4) -0.005(4)
C12 0.116(8) 0.062(6) 0.059(5) -0.020(4) 0.031(5) -0.015(5)
C7 0.073(6) 0.057(5) 0.069(5) -0.014(4) 0.011(4) -0.007(4)
C5 0.051(5) 0.104(8) 0.104(8) -0.070(7) 0.047(5) -0.036(5)
C1 0.069(6) 0.067(6) 0.073(6) -0.041(5) 0.024(5) -0.010(5)
C10 0.069(6) 0.056(5) 0.080(6) -0.029(4) 0.028(5) -0.020(4)
C4 0.103(8) 0.060(6) 0.080(6) -0.027(5) 0.040(6) -0.037(5)
C6 0.068(6) 0.109(9) 0.077(6) -0.041(6) 0.001(5) 0.001(6)
C9 0.093(7) 0.056(6) 0.118(8) -0.030(5) 0.066(6) -0.016(5)
C11 0.141(11) 0.112(10) 0.146(11) -0.094(9) 0.045(9) -0.012(8)
C8 0.074(6) 0.062(6) 0.115(8) -0.028(5) 0.048(6) -0.020(5)
O1W 0.110(9) 0.110(9) 0.110(9) 0.0000(10) 0.0114(14) 0.0002(10)
O2W 0.091(8) 0.091(8) 0.091(8) 0.0001(10) 0.0092(13) 0.0001(10)
C13' 0.071(13) 0.051(13) 0.056(11) -0.027(11) 0.031(9) -0.038(12)
C13 0.082(15) 0.052(13) 0.062(13) -0.030(12) 0.026(9) -0.043(13)

loop_
_atom_type_symbol
_atom_type_description
_atom_type_scat_dispersion_real
_atom_type_scat_dispersion_imag
_atom_type_scat_source
C C 0.0033 0.0016 'International Tables Vol C Tables 4.2.6.8 and 6.1.1.4'
H H 0.0000 0.0000 'International Tables Vol C Tables 4.2.6.8 and 6.1.1.4'
N N 0.0061 0.0033 'International Tables Vol C Tables 4.2.6.8 and 6.1.1.4'
O O 0.0106 0.0060 'International Tables Vol C Tables 4.2.6.8 and 6.1.1.4'
Co Co 0.3494 0.9721 'International Tables Vol C Tables 4.2.6.8 and 6.1.1.4'

loop_
_geom_angle_atom_site_label_1
_geom_angle_atom_site_label_2
_geom_angle_atom_site_label_3
_geom_angle
_geom_angle_site_symmetry_1
_geom_angle_site_symmetry_3
N1 Co1 N1 107.2(3) 2_556 .
N1 Co1 O1 92.6(2) 2_556 .
N1 Co1 O1 94.3(3) . .
N1 Co1 O1 94.3(3) 2_556 2_556
N1 Co1 O1 92.6(2) . 2_556
O1 Co1 O1 168.3(5) . 2_556
N1 Co1 O2 141.8(3) 2_556 .
N1 Co1 O2 96.3(3) . .
O1 Co1 O2 55.1(3) . .
O1 Co1 O2 114.7(3) 2_556 .
N1 Co1 O2 96.3(3) 2_556 2_556
N1 Co1 O2 141.8(3) . 2_556
O1 Co1 O2 114.7(3) . 2_556
O1 Co1 O2 55.1(3) 2_556 2_556
O2 Co1 O2 82.1(5) . 2_556
C10 N1 C8 102.2(6) . .
C10 N1 Co1 129.4(5) . .
C8 N1 Co1 128.2(5) . .
C9 N2 C10 107.1(7) . .
C9 N2 C11 122.2(8) . .
C10 N2 C11 130.6(8) . .
C1 O1 Co1 92.4(7) . .
C3 C2 C7 117.6(7) . .
C3 C2 C1 121.4(8) . .
C7 C2 C1 120.9(8) . .
C1 O2 Co1 91.3(8) . .
C4 C3 C2 121.6(9) . .
C4 C3 H3 119.2 . .
C2 C3 H3 119.2 . .
C11 C12 C12 112.4(10) . 3_577
C11 C12 H12A 109.1 . .
C12 C12 H12A 109.1 3_577 .
C11 C12 H12B 109.1 . .
C12 C12 H12B 109.1 3_577 .
H12A C12 H12B 107.9 . .
C2 C7 C6 122.2(9) . .
C2 C7 H7 118.9 . .
C6 C7 H7 118.9 . .
C4 C5 C6 118.0(8) . .
C4 C5 C13' 142.1(12) . .
C6 C5 C13' 99.9(13) . .
C4 C5 C13 105.6(14) . .
C6 C5 C13 136.4(15) . .
C13' C5 C13 36.6(9) . .
O2 C1 O1 120.3(10) . .
O2 C1 C2 120.1(10) . .
O1 C1 C2 119.6(10) . .
N1 C10 N2 112.4(7) . .
N1 C10 H10 123.8 . .
N2 C10 H10 123.8 . .
C3 C4 C5 121.4(9) . .
C3 C4 H4 119.3 . .
C5 C4 H4 119.3 . .
C7 C6 C5 119.2(10) . .
C7 C6 H6 120.4 . .
C5 C6 H6 120.4 . .
N2 C9 C8 106.0(8) . .
N2 C9 H9 127.0 . .
C8 C9 H9 127.0 . .
N2 C11 C12 115.2(8) . .
N2 C11 H11A 108.5 . .
C12 C11 H11A 108.5 . .
N2 C11 H11B 108.5 . .
C12 C11 H11B 108.5 . .
H11A C11 H11B 107.5 . .
C9 C8 N1 112.3(8) . .
C9 C8 H8 123.8 . .
N1 C8 H8 123.8 . .
C13 C13' C13 80(3) 3_446 .
C13 C13' C13' 41.2(19) 3_446 3_446
C13 C13' C13' 38.9(14) . 3_446
C13 C13' C5 150(4) 3_446 .
C13 C13' C5 72(3) . .
C13' C13' C5 110(3) 3_446 .
C13' C13 C13' 100(3) 3_446 .
C13' C13 C13 51.6(17) 3_446 3_446
C13' C13 C13 48(2) . 3_446
C13' C13 C5 166(3) 3_446 .
C13' C13 C5 71(3) . .
C13 C13 C5 119(4) 3_446 .

loop_
_geom_bond_atom_site_label_1
_geom_bond_atom_site_label_2
_geom_bond_distance
_geom_bond_site_symmetry_2
Co1 N1 2.028(5) 2_556
Co1 N1 2.028(5) .
Co1 O1 2.212(8) .
Co1 O1 2.212(8) 2_556
Co1 O2 2.235(10) .
Co1 O2 2.235(10) 2_556
N1 C10 1.312(9) .
N1 C8 1.366(10) .
N2 C9 1.321(11) .
N2 C10 1.351(10) .
N2 C11 1.451(11) .
O1 C1 1.186(11) .
C2 C3 1.373(11) .
C2 C7 1.374(11) .
C2 C1 1.523(11) .
O2 C1 1.186(12) .
C3 C4 1.358(11) .
C3 H3 0.9300 .
C12 C11 1.462(9) .
C12 C12 1.496(15) 3_577
C12 H12A 0.9700 .
C12 H12B 0.9700 .
C7 C6 1.384(11) .
C7 H7 0.9300 .
C5 C4 1.384(14) .
C5 C6 1.397(15) .
C5 C13' 1.55(3) .
C5 C13 1.56(3) .
C10 H10 0.9300 .
C4 H4 0.9300 .
C6 H6 0.9300 .
C9 C8 1.331(12) .
C9 H9 0.9300 .
C11 H11A 0.9700 .
C11 H11B 0.9700 .
C8 H8 0.9300 .
C13' C13 0.93(2) 3_446
C13' C13 0.97(2) .
C13' C13' 1.46(3) 3_446
C13 C13' 0.93(2) 3_446
C13 C13 1.22(4) 3_446
